data_7719412
loop_
_publ_author_name
'Kelly, Conor T.'
'Cuza, Emmelyne'
'Pasquetti, Eoin'
'Quinn, Niall'
'Griffin, Michael'
'Nockemann, Peter'
'M&#xfc;ller-Bunz, Helge'
'Bruno-Colmenarez, Julia'
'Felton, Solveig'
'Lada, Zoi G.'
'Morgan, Grace G.'

_publ_section_title
;
 Symmetric and asymmetric ligands for Fe<sup>III</sup> spin crossover -
 the influence of the <i>C</i><sub>2</sub> axis.
;
_journal_issue 38
_journal_name_full 'Dalton transactions (Cambridge, England : 2003)'
_journal_page_first 14522
_journal_page_last 14532
_journal_paper_doi 10.1039/d5dt01833a
_journal_volume 54
_journal_year 2025
_chemical_absolute_configuration ad
_chemical_formula_moiety 'C21 H24 Cl2 Fe N4 O2, N O3'
_chemical_formula_sum 'C21 H24 Cl2 Fe N5 O5'
_chemical_formula_weight 553.20
_space_group_crystal_system monoclinic
_space_group_IT_number 9
_space_group_name_Hall 'I -2ya'
_space_group_name_H-M_alt 'I 1 a 1'
_atom_sites_solution_hydrogens mixed
_atom_sites_solution_primary dual
_audit_creation_date 2025-05-19
_audit_creation_method
;
Olex2 1.5
(compiled 2025.03.06 svn.red2d20d0 for OlexSys, GUI svn.r7188)
;
_audit_update_record
;
2025-06-26 deposited with the CCDC.	2025-09-05 downloaded from the CCDC.
;
_cell_angle_alpha 90
_cell_angle_beta 96.636(2)
_cell_angle_gamma 90
_cell_formula_units_Z 4
_cell_length_a 7.6181(2)
_cell_length_b 20.5538(4)
_cell_length_c 15.0666(3)
_cell_measurement_reflns_used 16558
_cell_measurement_temperature 105(2)
_cell_measurement_theta_max 32.2790
_cell_measurement_theta_min 2.6890
_cell_volume 2343.34(9)
_computing_cell_refinement 'CrysAlisPro 1.171.42.75a (Rigaku OD, 2022)'
_computing_data_collection 'CrysAlisPro 1.171.42.75a (Rigaku OD, 2022)'
_computing_data_reduction 'CrysAlisPro 1.171.42.75a (Rigaku OD, 2022)'
_computing_molecular_graphics 'Olex2 1.5 (Dolomanov et al., 2009)'
_computing_publication_material 'Olex2 1.5 (Dolomanov et al., 2009)'
_computing_structure_refinement 'SHELXL 2019/3 (Sheldrick, 2015)'
_computing_structure_solution 'SHELXT 2018/2 (Sheldrick, 2018)'
_diffrn_ambient_temperature 105(2)
_diffrn_detector_area_resol_mean 10.3196
_diffrn_detector_type Atlas
_diffrn_measured_fraction_theta_full 1.000
_diffrn_measured_fraction_theta_max 0.959
_diffrn_measurement_details
;
List of Runs (angles in degrees, time in seconds):

  # Type    Start    End  Width  t~exp~   \w     \q     \k     \f   Frames
#--------------------------------------------------------------------------
  1  \w    -62.00 -37.00   1.00   29.78    --  -18.93 110.00  90.00   25
  2  \w     -4.00  33.00   1.00   29.78    --   19.40-110.00  -4.00   37
  3  \w    -38.00  14.00   1.00   29.78    --  -18.93 -77.00-180.00   52
  4  \w    -41.00  10.00   1.00   29.78    --  -18.93 -77.00 -30.00   51
  5  \w     -5.00  91.00   1.00   29.78    --   19.40  37.00-150.00   96
  6  \w     39.00  65.00   1.00   29.78    --   19.40 178.00  30.00   26
  7  \w     40.00  74.00   1.00   29.78    --   19.40 178.00 -60.00   34
  8  \w    -77.00 -36.00   1.00   29.78    --  -18.93 129.00 -24.80   41
  9  \w     23.00  95.00   1.00   29.78    --   19.40-153.00 -47.97   72
 10  \w      0.00  90.00   1.00   29.78    --   19.40  37.00 120.00   90
 11  \w    -49.00  44.00   1.00   29.78    --   19.40 -37.00  30.00   93
 12  \w    -55.00  17.00   1.00   29.78    --   19.40 -37.00 150.00   72
 13  \w      4.00  92.00   1.00   29.78    --   19.40  37.00 -30.00   88
 14  \w     46.00  78.00   1.00   29.78    --   19.40-130.00-132.41   32
;
_diffrn_measurement_device 'four-circle diffractometer'
_diffrn_measurement_device_type 'SuperNova, Dual, Cu at home/near, Atlas'
_diffrn_measurement_method '\w scans'
_diffrn_radiation_type MoK\a
_diffrn_radiation_wavelength 0.71073
_diffrn_reflns_av_R_equivalents 0.0438
_diffrn_reflns_av_unetI/netI 0.0380
_diffrn_reflns_Laue_measured_fraction_full 1.000
_diffrn_reflns_Laue_measured_fraction_max 0.959
_diffrn_reflns_limit_h_max 11
_diffrn_reflns_limit_h_min -11
_diffrn_reflns_limit_k_max 30
_diffrn_reflns_limit_k_min -30
_diffrn_reflns_limit_l_max 22
_diffrn_reflns_limit_l_min -22
_diffrn_reflns_number 29527
_diffrn_reflns_point_group_measured_fraction_full 1.000
_diffrn_reflns_point_group_measured_fraction_max 0.930
_diffrn_reflns_theta_full 25.242
_diffrn_reflns_theta_max 32.696
_diffrn_reflns_theta_min 1.683
_exptl_absorpt_coefficient_mu 0.915
_exptl_absorpt_correction_T_max 1.000
_exptl_absorpt_correction_T_min 0.585
_exptl_absorpt_correction_type gaussian
_exptl_absorpt_process_details
;
CrysAlisPro 1.171.42.75a (Rigaku Oxford Diffraction, 2022)
Numerical absorption correction based on gaussian integration over
a multifaceted crystal model
Empirical absorption correction using spherical harmonics,
implemented in SCALE3 ABSPACK scaling algorithm.
;
_exptl_crystal_colour 'metallic dark black'
_exptl_crystal_density_diffrn 1.568
_exptl_crystal_description block
_exptl_crystal_F_000 1140
_exptl_crystal_size_max 0.288
_exptl_crystal_size_mid 0.143
_exptl_crystal_size_min 0.099
_refine_diff_density_max 0.388
_refine_diff_density_min -0.277
_refine_diff_density_rms 0.070
_refine_ls_abs_structure_details
;
 Flack x determined using 3317 quotients [(I+)-(I-)]/[(I+)+(I-)]
 (Parsons, Flack and Wagner, Acta Cryst. B69 (2013) 249-259).
;
_refine_ls_abs_structure_Flack -0.010(6)
_refine_ls_extinction_method none
_refine_ls_goodness_of_fit_ref 1.048
_refine_ls_hydrogen_treatment mixed
_refine_ls_matrix_type full
_refine_ls_number_parameters 315
_refine_ls_number_reflns 8023
_refine_ls_number_restraints 2
_refine_ls_restrained_S_all 1.048
_refine_ls_R_factor_all 0.0359
_refine_ls_R_factor_gt 0.0307
_refine_ls_shift/su_max 0.001
_refine_ls_shift/su_mean 0.000
_refine_ls_structure_factor_coef Fsqd
_refine_ls_weighting_details 'w=1/[\s^2^(Fo^2^)+(0.0290P)^2^+0.6669P] where P=(Fo^2^+2Fc^2^)/3'
_refine_ls_weighting_scheme calc
_refine_ls_wR_factor_gt 0.0623
_refine_ls_wR_factor_ref 0.0652
_reflns_Friedel_coverage 0.937
_reflns_Friedel_fraction_full 1.000
_reflns_Friedel_fraction_max 0.901
_reflns_number_gt 7454
_reflns_number_total 8023
_reflns_threshold_expression 'I > 2\s(I)'
_cod_data_source_file d5dt01833a2.cif
_cod_data_source_block 2-2b_mor1862
_cod_depositor_comments 'Adding full bibliography for 7719387--7719420.cif.'
_cod_database_code 7719412
_shelx_shelxl_version_number 2019/3
_chemical_oxdiff_formula C21H24Cl2MnN5O5
_chemical_oxdiff_usercomment EP-169-1_EoinPasquetti_MorganGroup
_shelx_space_group_comment
;
The symmetry employed for this shelxl refinement is uniquely defined
by the following loop, which should always be used as a source of
symmetry information in preference to the above space-group names.
They are only intended as comments.
;
_shelx_estimated_absorpt_t_max 0.915
_shelx_estimated_absorpt_t_min 0.778
_olex2_refinement_description
;
1. Fixed Uiso
 At 1.2 times of:
  All C(H) groups, All C(H,H) groups
2.a Secondary CH2 refined with riding coordinates:
 C8(H8A,H8B), C9(H9A,H9B), C10(H10A,H10B), C11(H11A,H11B), C12(H12A,H12B),
 C13(H13A,H13B), C14(H14A,H14B)
2.b Aromatic/amide H refined with riding coordinates:
 C5(H5), C3(H3A), C2(H2A), C15(H15), C20(H20), C19(H19), C17(H17), C7(H7)
;
_olex2_submission_special_instructions 'No special instructions were received'
_oxdiff_exptl_absorpt_empirical_details
;
Empirical correction (ABSPACK) includes:
- Absorption correction using spherical harmonics
- Frame scaling
;
_oxdiff_exptl_absorpt_empirical_full_max 1.595
_oxdiff_exptl_absorpt_empirical_full_min 0.469

loop_
_space_group_symop_operation_xyz
'x, y, z'
'x+1/2, -y, z'
'x+1/2, y+1/2, z+1/2'
'x+1, -y+1/2, z+1/2'

loop_
_atom_site_label
_atom_site_type_symbol
_atom_site_fract_x
_atom_site_fract_y
_atom_site_fract_z
_atom_site_U_iso_or_equiv
_atom_site_adp_type
_atom_site_occupancy
_atom_site_site_symmetry_order
_atom_site_calc_flag
_atom_site_refinement_flags_posn
_atom_site_refinement_flags_adp
_atom_site_refinement_flags_occupancy
_atom_site_disorder_assembly
_atom_site_disorder_group
Fe Fe 0.53484(3) 0.64398(2) 0.49049(2) 0.01257(6) Uani 1 1 d . . . . .
Cl1 Cl 0.03277(8) 0.60192(3) 0.04531(4) 0.02454(12) Uani 1 1 d . . . . .
Cl2 Cl 0.51650(11) 0.55667(3) 0.95454(5) 0.03658(17) Uani 1 1 d . . . . .
O1 O 0.4773(2) 0.58749(8) 0.38989(10) 0.0163(3) Uani 1 1 d . . . . .
O2 O 0.3726(2) 0.61837(8) 0.57272(10) 0.0165(3) Uani 1 1 d . . . . .
O3 O 0.6821(2) 0.73085(10) 0.78300(13) 0.0275(4) Uani 1 1 d . . . . .
O4 O 0.8959(3) 0.68886(13) 0.71956(14) 0.0401(5) Uani 1 1 d . . . . .
O5 O 0.9074(3) 0.68655(11) 0.86321(13) 0.0359(5) Uani 1 1 d . . . . .
N4 N 0.7117(2) 0.57513(9) 0.55550(13) 0.0158(3) Uani 1 1 d . . . . .
N1 N 0.3649(2) 0.71335(9) 0.42113(12) 0.0139(3) Uani 1 1 d . . . . .
N2 N 0.5849(2) 0.73082(9) 0.57554(13) 0.0168(4) Uani 1 1 d . . . . .
N3 N 0.7678(2) 0.68416(10) 0.44325(13) 0.0168(4) Uani 1 1 d . . . . .
N5 N 0.8299(3) 0.70208(10) 0.78873(13) 0.0203(4) Uani 1 1 d . . . . .
C1 C 0.3785(3) 0.59285(11) 0.31278(15) 0.0150(4) Uani 1 1 d . . . . .
C6 C 0.2762(3) 0.64923(10) 0.28782(14) 0.0142(4) Uani 1 1 d . . . . .
C5 C 0.1692(3) 0.65043(11) 0.20538(15) 0.0156(4) Uani 1 1 d . . . . .
H5 H 0.099222 0.687760 0.189231 0.019 Uiso 1 1 calc R U . . .
C4 C 0.1642(3) 0.59854(11) 0.14780(15) 0.0171(4) Uani 1 1 d . . . . .
C3 C 0.2676(3) 0.54323(11) 0.17030(16) 0.0197(4) Uani 1 1 d . . . . .
H3A H 0.266144 0.507746 0.129816 0.024 Uiso 1 1 calc R U . . .
C2 C 0.3715(3) 0.54063(11) 0.25165(16) 0.0188(4) Uani 1 1 d . . . . .
H2A H 0.439870 0.502754 0.266830 0.023 Uiso 1 1 calc R U . . .
C15 C 0.7106(3) 0.55989(11) 0.63814(16) 0.0176(4) Uani 1 1 d . . . . .
H15 H 0.806315 0.534299 0.664897 0.021 Uiso 1 1 calc R U . . .
C16 C 0.5761(3) 0.57830(10) 0.69428(15) 0.0167(4) Uani 1 1 d . . . . .
C21 C 0.4100(3) 0.60460(10) 0.65857(15) 0.0151(4) Uani 1 1 d . . . . .
C20 C 0.2787(3) 0.61325(11) 0.71645(15) 0.0188(4) Uani 1 1 d . . . . .
H20 H 0.166124 0.629605 0.693097 0.023 Uiso 1 1 calc R U . . .
C19 C 0.3104(4) 0.59846(11) 0.80622(17) 0.0223(5) Uani 1 1 d . . . . .
H19 H 0.220757 0.604712 0.844283 0.027 Uiso 1 1 calc R U . . .
C18 C 0.4763(4) 0.57413(12) 0.84065(16) 0.0232(5) Uani 1 1 d . . . . .
C17 C 0.6059(3) 0.56337(11) 0.78630(16) 0.0214(5) Uani 1 1 d . . . . .
H17 H 0.716320 0.545767 0.810689 0.026 Uiso 1 1 calc R U . . .
C7 C 0.2785(3) 0.70708(10) 0.34294(15) 0.0151(4) Uani 1 1 d . . . . .
H7 H 0.210716 0.743279 0.319513 0.018 Uiso 1 1 calc R U . . .
C8 C 0.3580(3) 0.77723(11) 0.46515(16) 0.0181(4) Uani 1 1 d . . . . .
H8A H 0.235772 0.794348 0.456701 0.022 Uiso 1 1 calc R U . . .
H8B H 0.435588 0.808473 0.438317 0.022 Uiso 1 1 calc R U . . .
C9 C 0.4193(3) 0.76944(11) 0.56456(16) 0.0186(4) Uani 1 1 d . . . . .
H9A H 0.440223 0.812737 0.592567 0.022 Uiso 1 1 calc R U . . .
H9B H 0.326914 0.747014 0.594255 0.022 Uiso 1 1 calc R U . . .
C10 C 0.7410(3) 0.76803(11) 0.55312(17) 0.0195(4) Uani 1 1 d . . . . .
H10A H 0.799100 0.790088 0.607120 0.023 Uiso 1 1 calc R U . . .
H10B H 0.703737 0.801542 0.507628 0.023 Uiso 1 1 calc R U . . .
C11 C 0.8679(3) 0.72104(12) 0.51739(16) 0.0196(4) Uani 1 1 d . . . . .
H11A H 0.966801 0.745021 0.495274 0.024 Uiso 1 1 calc R U . . .
H11B H 0.917053 0.690896 0.565155 0.024 Uiso 1 1 calc R U . . .
C12 C 0.8781(3) 0.63738(12) 0.39924(16) 0.0209(5) Uani 1 1 d . . . . .
H12A H 0.970380 0.661750 0.372012 0.025 Uiso 1 1 calc R U . . .
H12B H 0.802988 0.615065 0.350486 0.025 Uiso 1 1 calc R U . . .
C13 C 0.9665(3) 0.58654(12) 0.46246(17) 0.0214(5) Uani 1 1 d . . . . .
H13A H 1.041635 0.609066 0.511022 0.026 Uiso 1 1 calc R U . . .
H13B H 1.045083 0.559667 0.429403 0.026 Uiso 1 1 calc R U . . .
C14 C 0.8394(3) 0.54153(11) 0.50426(17) 0.0200(4) Uani 1 1 d . . . . .
H14A H 0.772553 0.515778 0.456103 0.024 Uiso 1 1 calc R U . . .
H14B H 0.909320 0.510672 0.544548 0.024 Uiso 1 1 calc R U . . .
H2 H 0.599(4) 0.7183(15) 0.633(2) 0.022(8) Uiso 1 1 d . . . . .
H3 H 0.728(4) 0.7134(16) 0.401(2) 0.025(8) Uiso 1 1 d . . . . .

loop_
_atom_site_aniso_label
_atom_site_aniso_U_11
_atom_site_aniso_U_22
_atom_site_aniso_U_33
_atom_site_aniso_U_23
_atom_site_aniso_U_13
_atom_site_aniso_U_12
Fe 0.00969(12) 0.01253(12) 0.01523(13) -0.00031(11) 0.00028(9) 0.00032(11)
Cl1 0.0283(3) 0.0234(3) 0.0197(2) -0.0044(2) -0.0070(2) 0.0032(2)
Cl2 0.0597(5) 0.0296(3) 0.0214(3) 0.0102(2) 0.0088(3) 0.0112(3)
O1 0.0155(7) 0.0148(7) 0.0177(7) -0.0013(5) -0.0018(6) 0.0024(6)
O2 0.0116(7) 0.0193(7) 0.0184(7) 0.0012(6) 0.0012(6) 0.0001(6)
O3 0.0201(8) 0.0328(10) 0.0288(9) -0.0073(8) -0.0009(7) 0.0072(7)
O4 0.0357(11) 0.0624(15) 0.0237(9) -0.0005(9) 0.0100(8) 0.0185(11)
O5 0.0383(11) 0.0473(12) 0.0200(9) -0.0013(8) -0.0061(8) 0.0150(10)
N4 0.0113(8) 0.0139(8) 0.0219(9) -0.0009(7) 0.0009(7) 0.0001(6)
N1 0.0114(8) 0.0126(8) 0.0179(8) -0.0013(6) 0.0019(7) -0.0001(6)
N2 0.0162(9) 0.0168(8) 0.0170(9) -0.0008(7) 0.0002(7) -0.0004(7)
N3 0.0130(8) 0.0196(9) 0.0175(9) 0.0010(7) 0.0013(7) -0.0020(7)
N5 0.0202(9) 0.0202(9) 0.0200(9) -0.0027(7) 0.0006(8) 0.0006(8)
C1 0.0130(9) 0.0147(9) 0.0175(10) -0.0008(7) 0.0033(8) -0.0008(7)
C6 0.0122(9) 0.0149(9) 0.0158(9) -0.0005(7) 0.0029(7) -0.0014(7)
C5 0.0138(9) 0.0160(9) 0.0171(10) 0.0018(7) 0.0019(8) 0.0004(7)
C4 0.0159(10) 0.0197(10) 0.0152(9) -0.0008(8) -0.0009(8) 0.0001(8)
C3 0.0212(11) 0.0175(10) 0.0204(10) -0.0044(8) 0.0018(9) 0.0010(8)
C2 0.0190(10) 0.0152(10) 0.0219(11) -0.0024(8) 0.0014(8) 0.0028(8)
C15 0.0141(9) 0.0139(10) 0.0242(11) 0.0001(8) -0.0007(8) 0.0020(8)
C16 0.0173(10) 0.0129(9) 0.0197(10) 0.0006(7) 0.0017(8) -0.0014(8)
C21 0.0148(9) 0.0119(9) 0.0185(10) -0.0008(7) 0.0019(8) -0.0021(7)
C20 0.0178(10) 0.0166(10) 0.0226(11) -0.0030(8) 0.0045(9) -0.0020(8)
C19 0.0288(12) 0.0159(10) 0.0241(11) -0.0023(8) 0.0107(10) -0.0030(9)
C18 0.0365(14) 0.0156(10) 0.0177(10) 0.0030(8) 0.0046(10) -0.0016(9)
C17 0.0272(12) 0.0140(10) 0.0225(11) 0.0039(8) 0.0008(9) 0.0031(9)
C7 0.0123(9) 0.0145(9) 0.0187(9) 0.0003(7) 0.0029(8) 0.0017(7)
C8 0.0181(10) 0.0127(9) 0.0226(10) -0.0039(8) -0.0020(9) 0.0028(8)
C9 0.0161(10) 0.0179(10) 0.0218(10) -0.0040(8) 0.0017(8) 0.0015(8)
C10 0.0159(10) 0.0173(10) 0.0244(11) -0.0018(8) -0.0013(9) -0.0032(8)
C11 0.0129(10) 0.0236(11) 0.0217(10) -0.0010(8) -0.0006(8) -0.0051(8)
C12 0.0150(10) 0.0266(12) 0.0218(11) -0.0016(9) 0.0057(8) -0.0002(8)
C13 0.0125(10) 0.0254(12) 0.0263(12) -0.0027(9) 0.0021(9) 0.0021(8)
C14 0.0160(10) 0.0193(10) 0.0250(11) -0.0015(8) 0.0036(9) 0.0057(8)

loop_
_atom_type_symbol
_atom_type_description
_atom_type_scat_dispersion_real
_atom_type_scat_dispersion_imag
_atom_type_scat_source
C C 0.0033 0.0016 'International Tables Vol C Tables 4.2.6.8 and 6.1.1.4'
H H 0.0000 0.0000 'International Tables Vol C Tables 4.2.6.8 and 6.1.1.4'
Cl Cl 0.1484 0.1585 'International Tables Vol C Tables 4.2.6.8 and 6.1.1.4'
Fe Fe 0.3463 0.8444 'International Tables Vol C Tables 4.2.6.8 and 6.1.1.4'
N N 0.0061 0.0033 'International Tables Vol C Tables 4.2.6.8 and 6.1.1.4'
O O 0.0106 0.0060 'International Tables Vol C Tables 4.2.6.8 and 6.1.1.4'

loop_
_exptl_crystal_face_index_h
_exptl_crystal_face_index_k
_exptl_crystal_face_index_l
_exptl_crystal_face_perp_dist
2 -2 1 0.1297
0 2 1 0.0402
0 -2 -1 0.0593
-2 2 -1 0.0992
0 25 -11 0.0284
7 0 14 0.1104
-3 -27 5 0.0766
-7 -16 -8 0.0949
-7 0 -14 0.0838
1 27 -8 0.0391
-2 0 21 0.0680
0 -1 -21 0.0224

loop_
_geom_angle_atom_site_label_1
_geom_angle_atom_site_label_2
_geom_angle_atom_site_label_3
_geom_angle
_geom_angle_site_symmetry_1
_geom_angle_site_symmetry_3
_geom_angle_publ_flag
O1 Fe O2 103.79(7) . . ?
O1 Fe N4 92.07(7) . . ?
O1 Fe N1 86.96(7) . . ?
O1 Fe N2 163.16(7) . . ?
O1 Fe N3 95.31(7) . . ?
O2 Fe N4 86.61(7) . . ?
O2 Fe N1 95.76(7) . . ?
O2 Fe N2 85.87(7) . . ?
O2 Fe N3 159.19(7) . . ?
N4 Fe N1 177.58(8) . . ?
N4 Fe N2 102.38(7) . . ?
N4 Fe N3 84.51(8) . . ?
N1 Fe N2 78.27(7) . . ?
N1 Fe N3 93.38(7) . . ?
N3 Fe N2 77.74(7) . . ?
C1 O1 Fe 134.65(14) . . ?
C21 O2 Fe 127.40(14) . . ?
C15 N4 Fe 122.47(15) . . ?
C15 N4 C14 118.01(19) . . ?
C14 N4 Fe 119.50(15) . . ?
C7 N1 Fe 127.04(15) . . ?
C7 N1 C8 117.37(18) . . ?
C8 N1 Fe 115.38(13) . . ?
Fe N2 H2 109(2) . . ?
C9 N2 Fe 106.29(13) . . ?
C9 N2 C10 113.09(18) . . ?
C9 N2 H2 106(2) . . ?
C10 N2 Fe 111.96(14) . . ?
C10 N2 H2 111(2) . . ?
Fe N3 H3 105(2) . . ?
C11 N3 Fe 108.56(14) . . ?
C11 N3 H3 107(2) . . ?
C12 N3 Fe 115.51(14) . . ?
C12 N3 C11 113.53(18) . . ?
C12 N3 H3 106(2) . . ?
O4 N5 O3 119.3(2) . . ?
O4 N5 O5 120.3(2) . . ?
O5 N5 O3 120.4(2) . . ?
O1 C1 C6 122.85(19) . . ?
O1 C1 C2 119.21(19) . . ?
C2 C1 C6 117.9(2) . . ?
C1 C6 C7 123.16(19) . . ?
C5 C6 C1 119.5(2) . . ?
C5 C6 C7 117.35(19) . . ?
C6 C5 H5 119.5 . . ?
C4 C5 C6 121.1(2) . . ?
C4 C5 H5 119.5 . . ?
C5 C4 Cl1 120.05(17) . . ?
C5 C4 C3 120.2(2) . . ?
C3 C4 Cl1 119.72(17) . . ?
C4 C3 H3A 120.2 . . ?
C2 C3 C4 119.6(2) . . ?
C2 C3 H3A 120.2 . . ?
C1 C2 H2A 119.2 . . ?
C3 C2 C1 121.6(2) . . ?
C3 C2 H2A 119.2 . . ?
N4 C15 H15 117.1 . . ?
N4 C15 C16 125.8(2) . . ?
C16 C15 H15 117.1 . . ?
C21 C16 C15 122.4(2) . . ?
C17 C16 C15 118.1(2) . . ?
C17 C16 C21 119.2(2) . . ?
O2 C21 C16 122.2(2) . . ?
O2 C21 C20 119.29(19) . . ?
C20 C21 C16 118.5(2) . . ?
C21 C20 H20 119.3 . . ?
C19 C20 C21 121.4(2) . . ?
C19 C20 H20 119.3 . . ?
C20 C19 H19 120.3 . . ?
C20 C19 C18 119.3(2) . . ?
C18 C19 H19 120.3 . . ?
C19 C18 Cl2 119.1(2) . . ?
C17 C18 Cl2 119.8(2) . . ?
C17 C18 C19 121.1(2) . . ?
C16 C17 H17 119.8 . . ?
C18 C17 C16 120.4(2) . . ?
C18 C17 H17 119.8 . . ?
N1 C7 C6 125.3(2) . . ?
N1 C7 H7 117.4 . . ?
C6 C7 H7 117.4 . . ?
N1 C8 H8A 109.9 . . ?
N1 C8 H8B 109.9 . . ?
N1 C8 C9 109.00(18) . . ?
H8A C8 H8B 108.3 . . ?
C9 C8 H8A 109.9 . . ?
C9 C8 H8B 109.9 . . ?
N2 C9 C8 108.99(18) . . ?
N2 C9 H9A 109.9 . . ?
N2 C9 H9B 109.9 . . ?
C8 C9 H9A 109.9 . . ?
C8 C9 H9B 109.9 . . ?
H9A C9 H9B 108.3 . . ?
N2 C10 H10A 110.0 . . ?
N2 C10 H10B 110.0 . . ?
N2 C10 C11 108.32(18) . . ?
H10A C10 H10B 108.4 . . ?
C11 C10 H10A 110.0 . . ?
C11 C10 H10B 110.0 . . ?
N3 C11 C10 107.51(18) . . ?
N3 C11 H11A 110.2 . . ?
N3 C11 H11B 110.2 . . ?
C10 C11 H11A 110.2 . . ?
C10 C11 H11B 110.2 . . ?
H11A C11 H11B 108.5 . . ?
N3 C12 H12A 108.9 . . ?
N3 C12 H12B 108.9 . . ?
N3 C12 C13 113.5(2) . . ?
H12A C12 H12B 107.7 . . ?
C13 C12 H12A 108.9 . . ?
C13 C12 H12B 108.9 . . ?
C12 C13 H13A 108.6 . . ?
C12 C13 H13B 108.6 . . ?
C12 C13 C14 114.77(19) . . ?
H13A C13 H13B 107.6 . . ?
C14 C13 H13A 108.6 . . ?
C14 C13 H13B 108.6 . . ?
N4 C14 C13 114.75(19) . . ?
N4 C14 H14A 108.6 . . ?
N4 C14 H14B 108.6 . . ?
C13 C14 H14A 108.6 . . ?
C13 C14 H14B 108.6 . . ?
H14A C14 H14B 107.6 . . ?

loop_
_geom_bond_atom_site_label_1
_geom_bond_atom_site_label_2
_geom_bond_distance
_geom_bond_site_symmetry_2
_geom_bond_publ_flag
Fe O1 1.9192(15) . ?
Fe O2 1.9217(16) . ?
Fe N4 2.1147(19) . ?
Fe N1 2.1188(18) . ?
Fe N2 2.2046(19) . ?
Fe N3 2.152(2) . ?
Cl1 C4 1.742(2) . ?
Cl2 C18 1.745(2) . ?
O1 C1 1.314(3) . ?
O2 C21 1.323(3) . ?
O3 N5 1.266(3) . ?
O4 N5 1.238(3) . ?
O5 N5 1.248(3) . ?
N4 C15 1.285(3) . ?
N4 C14 1.481(3) . ?
N1 C7 1.288(3) . ?
N1 C8 1.475(3) . ?
N2 C9 1.484(3) . ?
N2 C10 1.485(3) . ?
N2 H2 0.90(3) . ?
N3 C11 1.486(3) . ?
N3 C12 1.483(3) . ?
N3 H3 0.90(3) . ?
C1 C6 1.423(3) . ?
C1 C2 1.411(3) . ?
C6 C5 1.405(3) . ?
C6 C7 1.449(3) . ?
C5 H5 0.9500 . ?
C5 C4 1.372(3) . ?
C4 C3 1.402(3) . ?
C3 H3A 0.9500 . ?
C3 C2 1.381(3) . ?
C2 H2A 0.9500 . ?
C15 H15 0.9500 . ?
C15 C16 1.452(3) . ?
C16 C21 1.423(3) . ?
C16 C17 1.413(3) . ?
C21 C20 1.412(3) . ?
C20 H20 0.9500 . ?
C20 C19 1.380(3) . ?
C19 H19 0.9500 . ?
C19 C18 1.401(4) . ?
C18 C17 1.372(4) . ?
C17 H17 0.9500 . ?
C7 H7 0.9500 . ?
C8 H8A 0.9900 . ?
C8 H8B 0.9900 . ?
C8 C9 1.525(3) . ?
C9 H9A 0.9900 . ?
C9 H9B 0.9900 . ?
C10 H10A 0.9900 . ?
C10 H10B 0.9900 . ?
C10 C11 1.509(3) . ?
C11 H11A 0.9900 . ?
C11 H11B 0.9900 . ?
C12 H12A 0.9900 . ?
C12 H12B 0.9900 . ?
C12 C13 1.518(3) . ?
C13 H13A 0.9900 . ?
C13 H13B 0.9900 . ?
C13 C14 1.527(3) . ?
C14 H14A 0.9900 . ?
C14 H14B 0.9900 . ?

loop_
_geom_hbond_atom_site_label_D
_geom_hbond_atom_site_label_H
_geom_hbond_atom_site_label_A
_geom_hbond_distance_DH
_geom_hbond_distance_HA
_geom_hbond_distance_DA
_geom_hbond_angle_DHA
_geom_hbond_site_symmetry_A
_geom_hbond_publ_flag
C11 H11B O4 0.99 2.35 3.100(3) 131.8 . yes
N2 H2 O3 0.90(3) 2.29(3) 3.128(3) 155(3) . yes
N2 H2 O4 0.90(3) 2.55(3) 3.143(3) 124(2) . yes
N3 H3 O3 0.90(3) 2.12(3) 2.991(3) 165(3) 4_464 yes
N3 H3 O5 0.90(3) 2.57(3) 3.153(3) 123(2) 4_464 yes

loop_
_geom_torsion_atom_site_label_1
_geom_torsion_atom_site_label_2
_geom_torsion_atom_site_label_3
_geom_torsion_atom_site_label_4
_geom_torsion
_geom_torsion_site_symmetry_1
_geom_torsion_site_symmetry_2
_geom_torsion_site_symmetry_3
_geom_torsion_site_symmetry_4
_geom_torsion_publ_flag
Fe O1 C1 C6 -2.7(3) . . . . ?
Fe O1 C1 C2 177.70(16) . . . . ?
Fe O2 C21 C16 -29.4(3) . . . . ?
Fe O2 C21 C20 153.60(16) . . . . ?
Fe N4 C15 C16 10.3(3) . . . . ?
Fe N4 C14 C13 59.5(2) . . . . ?
Fe N1 C7 C6 2.4(3) . . . . ?
Fe N1 C8 C9 -21.5(2) . . . . ?
Fe N2 C9 C8 -49.5(2) . . . . ?
Fe N2 C10 C11 -29.2(2) . . . . ?
Fe N3 C11 C10 -52.1(2) . . . . ?
Fe N3 C12 C13 -67.2(2) . . . . ?
Cl1 C4 C3 C2 -179.91(19) . . . . ?
Cl2 C18 C17 C16 -178.94(18) . . . . ?
O1 C1 C6 C5 -177.9(2) . . . . ?
O1 C1 C6 C7 3.2(3) . . . . ?
O1 C1 C2 C3 178.9(2) . . . . ?
O2 C21 C20 C19 178.8(2) . . . . ?
N4 C15 C16 C21 13.3(4) . . . . ?
N4 C15 C16 C17 -173.1(2) . . . . ?
N1 C8 C9 N2 47.3(2) . . . . ?
N2 C10 C11 N3 53.3(2) . . . . ?
N3 C12 C13 C14 63.0(3) . . . . ?
C1 C6 C5 C4 -1.2(3) . . . . ?
C1 C6 C7 N1 -3.3(4) . . . . ?
C6 C1 C2 C3 -0.7(4) . . . . ?
C6 C5 C4 Cl1 -179.04(17) . . . . ?
C6 C5 C4 C3 -0.4(4) . . . . ?
C5 C6 C7 N1 177.8(2) . . . . ?
C5 C4 C3 C2 1.5(4) . . . . ?
C4 C3 C2 C1 -0.9(4) . . . . ?
C2 C1 C6 C5 1.7(3) . . . . ?
C2 C1 C6 C7 -177.1(2) . . . . ?
C15 N4 C14 C13 -122.1(2) . . . . ?
C15 C16 C21 O2 -5.1(3) . . . . ?
C15 C16 C21 C20 171.9(2) . . . . ?
C15 C16 C17 C18 -173.9(2) . . . . ?
C16 C21 C20 C19 1.8(3) . . . . ?
C21 C16 C17 C18 -0.1(3) . . . . ?
C21 C20 C19 C18 -0.2(3) . . . . ?
C20 C19 C18 Cl2 179.06(18) . . . . ?
C20 C19 C18 C17 -1.5(4) . . . . ?
C19 C18 C17 C16 1.7(4) . . . . ?
C17 C16 C21 O2 -178.6(2) . . . . ?
C17 C16 C21 C20 -1.6(3) . . . . ?
C7 N1 C8 C9 163.3(2) . . . . ?
C7 C6 C5 C4 177.7(2) . . . . ?
C8 N1 C7 C6 177.0(2) . . . . ?
C9 N2 C10 C11 -149.30(19) . . . . ?
C10 N2 C9 C8 73.8(2) . . . . ?
C11 N3 C12 C13 59.1(3) . . . . ?
C12 N3 C11 C10 177.95(19) . . . . ?
C12 C13 C14 N4 -57.8(3) . . . . ?
C14 N4 C15 C16 -168.1(2) . . . . ?

loop_
_exptl_oxdiff_crystal_face_indexfrac_h
_exptl_oxdiff_crystal_face_indexfrac_k
_exptl_oxdiff_crystal_face_indexfrac_l
_exptl_oxdiff_crystal_face_x
_exptl_oxdiff_crystal_face_y
_exptl_oxdiff_crystal_face_z
1.9984 -1.9990 0.9926 0.0236 0.1299 0.1633
0.0004 1.9944 1.0006 -0.0208 -0.0662 0.0465
-0.0004 -1.9944 -1.0006 0.0208 0.0662 -0.0465
-1.9984 1.9990 -0.9926 -0.0236 -0.1299 -0.1633
-0.3754 24.9092 -10.6708 -0.9079 -0.3749 -0.1875
7.1334 -0.0550 14.1544 0.2109 0.0846 0.9738
-2.9306 -27.2206 5.0422 0.8943 0.3705 -0.2510
-7.4021 -15.8393 -8.3524 0.3535 0.1486 -0.9236
-7.1252 0.1362 -14.1704 -0.2136 -0.0857 -0.9731
1.4884 26.8335 -7.7453 -0.9226 -0.3817 0.0563
-1.5109 -0.3481 21.2358 0.6527 -0.5033 0.5662
0.3165 -0.5495 -21.1632 -0.5963 0.4602 -0.6578
